data_1519183
loop_
_publ_author_name
'Butler, Ian. R.'
'Coles, Simon J.'
'Hursthouse, Michael B.'

_publ_section_title
;
 C24H18Fe
;
_journal_name_full 'Crystal Structure Report Archive'
_journal_page_first 765
_journal_year 1997
_chemical_formula_sum 'C24 H18 Fe'
_chemical_formula_weight 362.23
_space_group_IT_number 61
_symmetry_cell_setting orthorhombic
_symmetry_space_group_name_Hall '-P 2ac 2ab'
_symmetry_space_group_name_H-M 'P b c a'
_atom_sites_solution_hydrogens geom
_atom_sites_solution_primary direct
_atom_sites_solution_secondary difmap
_cell_angle_alpha 90.00
_cell_angle_beta 90.00
_cell_angle_gamma 90.00
_cell_formula_units_Z 8
_cell_length_a 10.7966(8)
_cell_length_b 17.6155(6)
_cell_length_c 17.888(5)
_cell_measurement_temperature 293(2)
_cell_volume 3402.1(10)
_computing_structure_refinement 'SHELXL-92 (Sheldrick, 1993)'
_computing_structure_solution 'SHELXS-86 (Sheldrick, 1990)'
_diffrn_ambient_temperature 293(2)
_diffrn_radiation_monochromator graphite
_diffrn_radiation_source 'fine-focus sealed tube'
_diffrn_radiation_type MoK\a
_diffrn_radiation_wavelength 0.71069
_diffrn_reflns_av_R_equivalents 0.0965
_diffrn_reflns_av_sigmaI/netI 0.2053
_diffrn_reflns_limit_h_max 11
_diffrn_reflns_limit_h_min -9
_diffrn_reflns_limit_k_max 19
_diffrn_reflns_limit_k_min -19
_diffrn_reflns_limit_l_max 18
_diffrn_reflns_limit_l_min -19
_diffrn_reflns_number 12511
_diffrn_reflns_theta_max 24.98
_diffrn_reflns_theta_min 2.28
_exptl_absorpt_coefficient_mu 0.888
_exptl_crystal_density_diffrn 1.414
_exptl_crystal_F_000 1504
_exptl_crystal_size_max 0.14
_exptl_crystal_size_mid 0.07
_exptl_crystal_size_min 0.02
_refine_diff_density_max 0.405
_refine_diff_density_min -0.176
_refine_diff_density_rms 0.047
_refine_ls_extinction_method none
_refine_ls_goodness_of_fit_all 0.562
_refine_ls_goodness_of_fit_obs 0.781
_refine_ls_matrix_type full
_refine_ls_number_parameters 226
_refine_ls_number_reflns 2668
_refine_ls_number_restraints 0
_refine_ls_restrained_S_all 0.639
_refine_ls_restrained_S_obs 0.781
_refine_ls_R_factor_all 0.1210
_refine_ls_R_factor_obs 0.0330
_refine_ls_structure_factor_coef Fsqd
_refine_ls_weighting_scheme 'calc w=1/[\s^2^(Fo^2^)+(0.0000P)^2^+0.0000P] where P=(Fo^2^+2Fc^2^)/3'
_refine_ls_wR_factor_all 0.0662
_refine_ls_wR_factor_obs 0.0501
_reflns_number_observed 1090
_reflns_number_total 2675
_reflns_observed_criterion >2sigma(I)
_cod_data_source_file eCrystal-765.cif
_cod_data_source_block s92
_cod_depositor_comments
;
Citation :
Butler, Ian. R. and Coles, Simon J. and Hursthouse, Michael B. (1997) 
University of Southampton, Crystal Structure Report Archive. 

More at:
http://ecrystals.chem.soton.ac.uk/765/

The following automatic conversions were performed:

'_symmetry_cell_setting' value 'Orthorhombic' changed to
'orthorhombic' according to the built-in table from CIF Core
dictionary named 'cif_core.dic' version 2.4.1 from 2010-06-29.

Automatic conversion script
Id: cif_fix_values 3105 2015-03-04 15:46:00Z robertas 
;
_cod_original_cell_volume 3402.1(9)
_cod_original_sg_symbol_H-M Pbca
_cod_database_code 1519183

loop_
_symmetry_equiv_pos_as_xyz
'x, y, z'
'-x+1/2, -y, z+1/2'
'-x, y+1/2, -z+1/2'
'x+1/2, -y+1/2, -z'
'-x, -y, -z'
'x-1/2, y, -z-1/2'
'x, -y-1/2, z-1/2'
'-x-1/2, y-1/2, z'

loop_
_atom_site_aniso_label
_atom_site_aniso_U_11
_atom_site_aniso_U_22
_atom_site_aniso_U_33
_atom_site_aniso_U_23
_atom_site_aniso_U_13
_atom_site_aniso_U_12
Fe1 0.0278(3) 0.0385(3) 0.0407(4) -0.0021(4) 0.0013(3) 0.0033(3)
C1 0.029(3) 0.085(5) 0.048(4) -0.019(3) -0.001(2) 0.016(3)
C2 0.049(3) 0.051(4) 0.071(4) -0.005(4) -0.014(3) 0.020(3)
C3 0.046(3) 0.071(4) 0.041(3) 0.005(3) -0.008(2) 0.013(3)
C4 0.029(3) 0.060(4) 0.056(4) -0.014(3) -0.010(2) 0.002(2)
C5 0.021(2) 0.058(4) 0.071(4) 0.000(4) 0.002(2) -0.000(2)
C6 0.033(2) 0.043(3) 0.048(3) 0.010(3) 0.006(2) 0.003(2)
C7 0.027(2) 0.036(3) 0.086(4) -0.006(3) -0.001(3) 0.001(2)
C8 0.038(3) 0.046(4) 0.050(4) -0.019(3) 0.004(2) 0.005(2)
C9 0.029(2) 0.048(4) 0.036(3) 0.001(3) -0.006(2) 0.008(2)
C10 0.019(2) 0.034(3) 0.032(3) 0.003(3) 0.002(2) 0.002(2)
C11 0.028(2) 0.034(3) 0.030(3) 0.007(2) -0.001(2) 0.005(2)
C12 0.024(2) 0.034(3) 0.028(3) 0.005(2) -0.001(2) 0.005(2)
C13 0.023(2) 0.048(3) 0.041(3) 0.008(2) -0.001(2) 0.008(2)
C14 0.036(3) 0.050(3) 0.049(3) 0.010(3) -0.004(2) -0.003(2)
C15 0.032(3) 0.082(4) 0.040(3) 0.003(3) 0.007(2) 0.008(3)
C16 0.043(3) 0.060(4) 0.039(3) -0.005(2) 0.009(2) 0.017(3)
C17 0.031(3) 0.056(4) 0.033(3) 0.003(3) -0.003(2) 0.012(2)
C18 0.048(3) 0.034(3) 0.051(3) -0.005(3) -0.003(2) 0.010(2)
C19 0.042(3) 0.028(3) 0.041(3) 0.008(2) -0.009(2) 0.003(2)
C20 0.051(3) 0.038(4) 0.073(4) -0.003(3) -0.003(3) 0.008(3)
C21 0.061(3) 0.036(3) 0.105(5) 0.009(3) 0.001(3) -0.014(3)
C22 0.049(3) 0.041(3) 0.093(5) 0.005(3) 0.015(3) -0.007(3)
C23 0.044(3) 0.034(3) 0.061(3) 0.005(2) 0.003(2) -0.003(2)
C24 0.026(2) 0.029(3) 0.034(3) 0.001(2) -0.001(2) 0.005(2)

loop_
_atom_site_label
_atom_site_type_symbol
_atom_site_fract_x
_atom_site_fract_y
_atom_site_fract_z
_atom_site_U_iso_or_equiv
_atom_site_thermal_displace_type
_atom_site_occupancy
_atom_site_calc_flag
_atom_site_refinement_flags
_atom_site_disorder_group
Fe1 Fe 0.52550(4) 0.13377(3) 0.58754(3) 0.0356(2) Uani 1 d . .
C1 C 0.7035(3) 0.1035(3) 0.5644(3) 0.054(2) Uani 1 d . .
H1 H 0.7312(3) 0.0808(3) 0.5205(3) 0.065 Uiso 1 calc R .
C2 C 0.6621(3) 0.0654(3) 0.6279(3) 0.0568(14) Uani 1 d . .
H2 H 0.6574(3) 0.0131(3) 0.6339(3) 0.068 Uiso 1 calc R .
C3 C 0.6287(3) 0.1206(3) 0.6817(2) 0.0528(13) Uani 1 d . .
H3 H 0.5980(3) 0.1107(3) 0.7293(2) 0.063 Uiso 1 calc R .
C4 C 0.6498(3) 0.1925(3) 0.6510(3) 0.0482(13) Uani 1 d . .
H4 H 0.6359(3) 0.2389(3) 0.6744(3) 0.058 Uiso 1 calc R .
C5 C 0.6962(3) 0.1814(3) 0.5776(3) 0.0499(13) Uani 1 d . .
H5 H 0.7181(3) 0.2195(3) 0.5441(3) 0.060 Uiso 1 calc R .
C6 C 0.3448(3) 0.1225(3) 0.6165(2) 0.0413(12) Uani 1 d . .
H6 H 0.3161(3) 0.1154(3) 0.6650(2) 0.050 Uiso 1 calc R .
C7 C 0.3805(3) 0.0645(3) 0.5675(3) 0.0497(13) Uani 1 d . .
H7 H 0.3785(3) 0.0128(3) 0.5777(3) 0.060 Uiso 1 calc R .
C8 C 0.4197(3) 0.0978(3) 0.5008(3) 0.0446(12) Uani 1 d . .
H8 H 0.4486(3) 0.0722(3) 0.4588(3) 0.053 Uiso 1 calc R .
C9 C 0.4077(3) 0.1767(3) 0.5081(2) 0.0374(11) Uani 1 d . .
H9 H 0.4281(3) 0.2123(3) 0.4717(2) 0.045 Uiso 1 calc R .
C10 C 0.3592(3) 0.1938(2) 0.5806(2) 0.0283(10) Uani 1 d . .
C11 C 0.3134(3) 0.2682(2) 0.6094(2) 0.0308(11) Uani 1 d . .
C12 C 0.1917(3) 0.2705(2) 0.6394(2) 0.0289(10) Uani 1 d . .
C13 C 0.1055(3) 0.2089(2) 0.6328(2) 0.0370(11) Uani 1 d . .
H13 H 0.1295(3) 0.1647(2) 0.6082(2) 0.044 Uiso 1 calc R .
C14 C -0.0102(3) 0.2138(2) 0.6618(2) 0.0451(12) Uani 1 d . .
H14 H -0.0643(3) 0.1730(2) 0.6565(2) 0.054 Uiso 1 calc R .
C15 C -0.0499(3) 0.2792(3) 0.6995(2) 0.0514(13) Uani 1 d . .
H15 H -0.1290(3) 0.2812(3) 0.7200(2) 0.062 Uiso 1 calc R .
C16 C 0.0273(3) 0.3391(2) 0.7058(2) 0.0474(12) Uani 1 d . .
H16 H 0.0007(3) 0.3820(2) 0.7317(2) 0.057 Uiso 1 calc R .
C17 C 0.1488(3) 0.3386(3) 0.6739(2) 0.0403(12) Uani 1 d . .
C18 C 0.2229(3) 0.4021(2) 0.6771(2) 0.0443(12) Uani 1 d . .
H18 H 0.1964(3) 0.4448(2) 0.7032(2) 0.053 Uiso 1 calc R .
C19 C 0.3375(4) 0.4025(2) 0.6413(2) 0.0369(11) Uani 1 d . .
C20 C 0.4097(4) 0.4711(2) 0.6393(2) 0.0539(13) Uani 1 d . .
H20 H 0.3804(4) 0.5146(2) 0.6627(2) 0.065 Uiso 1 calc R .
C21 C 0.5201(4) 0.4725(2) 0.6034(3) 0.0672(15) Uani 1 d . .
H21 H 0.5651(4) 0.5175(2) 0.6011(3) 0.081 Uiso 1 calc R .
C22 C 0.5672(3) 0.4064(3) 0.5695(3) 0.061(2) Uani 1 d . .
H22 H 0.6435(3) 0.4079(3) 0.5455(3) 0.073 Uiso 1 calc R .
C23 C 0.5032(3) 0.3411(2) 0.5715(2) 0.0464(12) Uani 1 d . .
H23 H 0.5365(3) 0.2981(2) 0.5490(2) 0.056 Uiso 1 calc R .
C24 C 0.3848(3) 0.3359(2) 0.6074(2) 0.0296(11) Uani 1 d . .

loop_
_atom_type_symbol
_atom_type_description
_atom_type_scat_dispersion_real
_atom_type_scat_dispersion_imag
_atom_type_scat_source
C C 0.0033 0.0016 'International Tables Vol C Tables 4.2.6.8 and 6.1.1.4'
H H 0.0000 0.0000 'International Tables Vol C Tables 4.2.6.8 and 6.1.1.4'
Fe Fe 0.3463 0.8444 'International Tables Vol C Tables 4.2.6.8 and 6.1.1.4'

loop_
_geom_angle_atom_site_label_1
_geom_angle_atom_site_label_2
_geom_angle_atom_site_label_3
_geom_angle
_geom_angle_site_symmetry_1
_geom_angle_site_symmetry_3
C7 Fe1 C6 40.47(14) . .
C7 Fe1 C8 40.4(2) . .
C6 Fe1 C8 67.84(15) . .
C7 Fe1 C5 159.7(2) . .
C6 Fe1 C5 159.2(2) . .
C8 Fe1 C5 124.9(2) . .
C7 Fe1 C3 120.2(2) . .
C6 Fe1 C3 107.7(2) . .
C8 Fe1 C3 155.1(2) . .
C5 Fe1 C3 67.8(2) . .
C7 Fe1 C2 105.5(2) . .
C6 Fe1 C2 123.3(2) . .
C8 Fe1 C2 119.7(2) . .
C5 Fe1 C2 67.5(2) . .
C3 Fe1 C2 40.66(15) . .
C7 Fe1 C1 122.5(2) . .
C6 Fe1 C1 159.0(2) . .
C8 Fe1 C1 107.1(2) . .
C5 Fe1 C1 40.10(14) . .
C3 Fe1 C1 67.8(2) . .
C2 Fe1 C1 40.0(2) . .
C7 Fe1 C4 156.4(2) . .
C6 Fe1 C4 122.7(2) . .
C8 Fe1 C4 162.7(2) . .
C5 Fe1 C4 40.78(15) . .
C3 Fe1 C4 40.19(15) . .
C2 Fe1 C4 68.0(2) . .
C1 Fe1 C4 68.0(2) . .
C7 Fe1 C9 67.6(2) . .
C6 Fe1 C9 67.45(15) . .
C8 Fe1 C9 40.20(13) . .
C5 Fe1 C9 110.5(2) . .
C3 Fe1 C9 162.9(2) . .
C2 Fe1 C9 155.9(2) . .
C1 Fe1 C9 122.7(2) . .
C4 Fe1 C9 127.3(2) . .
C7 Fe1 C10 68.17(14) . .
C6 Fe1 C10 40.31(13) . .
C8 Fe1 C10 68.2(2) . .
C5 Fe1 C10 124.4(2) . .
C3 Fe1 C10 125.4(2) . .
C2 Fe1 C10 160.7(2) . .
C1 Fe1 C10 158.8(2) . .
C4 Fe1 C10 110.0(2) . .
C9 Fe1 C10 40.41(13) . .
C2 C1 C5 108.4(5) . .
C2 C1 Fe1 70.0(2) . .
C5 C1 Fe1 69.8(2) . .
C1 C2 C3 107.9(4) . .
C1 C2 Fe1 70.0(3) . .
C3 C2 Fe1 69.5(2) . .
C4 C3 C2 108.3(4) . .
C4 C3 Fe1 70.2(2) . .
C2 C3 Fe1 69.8(2) . .
C3 C4 C5 107.2(4) . .
C3 C4 Fe1 69.7(2) . .
C5 C4 Fe1 69.4(2) . .
C1 C5 C4 108.2(5) . .
C1 C5 Fe1 70.1(2) . .
C4 C5 Fe1 69.9(2) . .
C7 C6 C10 109.4(3) . .
C7 C6 Fe1 69.3(2) . .
C10 C6 Fe1 72.1(2) . .
C8 C7 C6 108.2(4) . .
C8 C7 Fe1 70.3(2) . .
C6 C7 Fe1 70.2(2) . .
C7 C8 C9 108.0(4) . .
C7 C8 Fe1 69.4(2) . .
C9 C8 Fe1 70.8(3) . .
C8 C9 C10 109.1(4) . .
C8 C9 Fe1 69.0(3) . .
C10 C9 Fe1 71.2(2) . .
C6 C10 C9 105.3(4) . .
C6 C10 C11 125.8(4) . .
C9 C10 C11 128.2(4) . .
C6 C10 Fe1 67.6(2) . .
C9 C10 Fe1 68.4(2) . .
C11 C10 Fe1 135.2(3) . .
C12 C11 C24 119.2(4) . .
C12 C11 C10 117.5(3) . .
C24 C11 C10 123.3(3) . .
C11 C12 C17 119.2(4) . .
C11 C12 C13 123.2(4) . .
C17 C12 C13 117.5(3) . .
C14 C13 C12 121.2(4) . .
C13 C14 C15 121.2(4) . .
C16 C15 C14 119.7(4) . .
C15 C16 C17 121.8(4) . .
C18 C17 C12 120.9(4) . .
C18 C17 C16 120.7(4) . .
C12 C17 C16 118.4(4) . .
C17 C18 C19 120.1(4) . .
C18 C19 C24 120.8(4) . .
C18 C19 C20 119.9(4) . .
C24 C19 C20 119.3(4) . .
C21 C20 C19 120.4(4) . .
C20 C21 C22 120.4(4) . .
C23 C22 C21 120.8(4) . .
C22 C23 C24 121.7(4) . .
C19 C24 C11 119.3(3) . .
C19 C24 C23 117.4(3) . .
C11 C24 C23 123.3(4) . .

loop_
_geom_bond_atom_site_label_1
_geom_bond_atom_site_label_2
_geom_bond_distance
_geom_bond_site_symmetry_2
Fe1 C7 2.017(4) .
Fe1 C6 2.028(3) .
Fe1 C8 2.029(4) .
Fe1 C5 2.033(4) .
Fe1 C3 2.033(4) .
Fe1 C2 2.037(4) .
Fe1 C1 2.037(4) .
Fe1 C4 2.040(4) .
Fe1 C9 2.051(4) .
Fe1 C10 2.088(3) .
C1 C2 1.393(5) .
C1 C5 1.395(5) .
C2 C3 1.414(5) .
C3 C4 1.399(5) .
C4 C5 1.419(5) .
C6 C7 1.399(5) .
C6 C10 1.419(5) .
C7 C8 1.396(5) .
C8 C9 1.402(5) .
C9 C10 1.430(5) .
C10 C11 1.492(5) .
C11 C12 1.420(4) .
C11 C24 1.420(5) .
C12 C17 1.426(5) .
C12 C13 1.435(5) .
C13 C14 1.355(4) .
C14 C15 1.402(5) .
C15 C16 1.350(5) .
C16 C17 1.432(4) .
C17 C18 1.376(5) .
C18 C19 1.393(5) .
C19 C24 1.417(5) .
C19 C20 1.437(5) .
C20 C21 1.354(5) .
C21 C22 1.409(5) .
C22 C23 1.342(4) .
C23 C24 1.433(4) .
